data_1569732
loop_
_publ_author_name
'Yang, Bo'
'Yan, Suqiong'
'Li, Chengbo'
'Ma, Hui'
'Feng, Fanda'
'Zhang, Yuan'
'Huang, Wei'

_publ_section_title
;
 Mn(iii)-mediated C-P bond activation of diphosphines: toward a highly
 emissive phosphahelicene cation scaffold and modulated circularly
 polarized luminescence.
;
_journal_issue 38
_journal_name_full 'Chemical science'
_journal_page_first 10446
_journal_page_last 10457
_journal_paper_doi 10.1039/d3sc03201a
_journal_volume 14
_journal_year 2023
_chemical_formula_moiety 'C58 H44 P2, C H2 Cl2'
_chemical_formula_sum 'C59 H46 Cl2 P2'
_chemical_formula_weight 887.80
_space_group_crystal_system orthorhombic
_space_group_IT_number 19
_space_group_name_Hall 'P 2ac 2ab'
_space_group_name_H-M_alt 'P 21 21 21'
_atom_sites_solution_hydrogens geom
_audit_creation_date 2022-08-23
_audit_creation_method
;
Olex2 1.2-beta
(compiled 2018.05.29 svn.r3508 for OlexSys, GUI svn.r5506)
;
_audit_update_record
;
2022-12-09 deposited with the CCDC.	2023-08-11 downloaded from the CCDC.
;
_cell_angle_alpha 90
_cell_angle_beta 90
_cell_angle_gamma 90
_cell_formula_units_Z 4
_cell_length_a 12.2007(7)
_cell_length_b 18.1269(12)
_cell_length_c 20.8115(11)
_cell_measurement_reflns_used 6589
_cell_measurement_temperature 296(2)
_cell_measurement_theta_max 24.74
_cell_measurement_theta_min 2.24
_cell_volume 4602.7(5)
_computing_cell_refinement 'SAINT V8.40B (?, 2016)'
_computing_data_reduction 'SAINT V8.40B (?, 2016)'
_computing_molecular_graphics 'Olex2 (Dolomanov et al., 2009)'
_computing_publication_material 'Olex2 (Dolomanov et al., 2009)'
_computing_structure_refinement 'ShelXL (Sheldrick, 2015)'
_computing_structure_solution 'SHELXT 2018/2 (Sheldrick, 2018)'
_diffrn_ambient_temperature 296.15
_diffrn_measured_fraction_theta_full 0.999
_diffrn_measured_fraction_theta_max 1.000
_diffrn_measurement_device_type 'Bruker APEX-II CCD'
_diffrn_measurement_method '\f and \w scans'
_diffrn_radiation_type MoK\a
_diffrn_radiation_wavelength 0.71073
_diffrn_reflns_av_R_equivalents 0.0861
_diffrn_reflns_av_unetI/netI 0.0831
_diffrn_reflns_Laue_measured_fraction_full 0.999
_diffrn_reflns_Laue_measured_fraction_max 1.000
_diffrn_reflns_limit_h_max 15
_diffrn_reflns_limit_h_min -15
_diffrn_reflns_limit_k_max 22
_diffrn_reflns_limit_k_min -23
_diffrn_reflns_limit_l_max 27
_diffrn_reflns_limit_l_min -26
_diffrn_reflns_number 43979
_diffrn_reflns_point_group_measured_fraction_full 1.000
_diffrn_reflns_point_group_measured_fraction_max 1.000
_diffrn_reflns_theta_full 25.242
_diffrn_reflns_theta_max 27.497
_diffrn_reflns_theta_min 1.935
_diffrn_standards_number 0
_exptl_absorpt_coefficient_mu 0.251
_exptl_absorpt_correction_T_max 0.7456
_exptl_absorpt_correction_T_min 0.6485
_exptl_absorpt_correction_type none
_exptl_absorpt_process_details
;
SADABS-2016/2 (Bruker,2016/2) was used for absorption correction.
wR2(int) was 0.1280 before and 0.0745 after correction.
The Ratio of minimum to maximum transmission is 0.8698.
The \l/2 correction factor is Not present.
;
_exptl_crystal_colour colorless
_exptl_crystal_density_diffrn 1.281
_exptl_crystal_description plate
_exptl_crystal_F_000 1856
_refine_diff_density_max 0.703
_refine_diff_density_min -0.639
_refine_diff_density_rms 0.073
_refine_ls_abs_structure_details
;
 Flack x determined using 2258 quotients [(I+)-(I-)]/[(I+)+(I-)]
 (Parsons and Flack (2004), Acta Cryst. A60, s61).
;
_refine_ls_abs_structure_Flack -0.01(5)
_refine_ls_extinction_method none
_refine_ls_goodness_of_fit_ref 1.063
_refine_ls_hydrogen_treatment constr
_refine_ls_matrix_type full
_refine_ls_number_parameters 570
_refine_ls_number_reflns 10559
_refine_ls_number_restraints 0
_refine_ls_restrained_S_all 1.063
_refine_ls_R_factor_all 0.1395
_refine_ls_R_factor_gt 0.0676
_refine_ls_shift/su_max 0.000
_refine_ls_shift/su_mean 0.000
_refine_ls_structure_factor_coef Fsqd
_refine_ls_weighting_details
;
 w=1/[\s^2^(Fo^2^)+(0.1065P)^2^+2.4230P]
 where P=(Fo^2^+2Fc^2^)/3
;
_refine_ls_weighting_scheme calc
_refine_ls_wR_factor_gt 0.1655
_refine_ls_wR_factor_ref 0.2259
_reflns_Friedel_coverage 0.812
_reflns_Friedel_fraction_full 1.000
_reflns_Friedel_fraction_max 0.999
_reflns_number_gt 6404
_reflns_number_total 10559
_reflns_threshold_expression 'I > 2\s(I)'
_cod_data_source_file d3sc03201a2.cif
_cod_data_source_block y1_a_CCDC2
_cod_depositor_comments 'Adding full bibliography for 1569716--1569732.cif.'
_cod_database_code 1569732
_shelxl_version_number 2013-2
_shelx_space_group_comment
;
The symmetry employed for this shelxl refinement is uniquely defined
by the following loop, which should always be used as a source of
symmetry information in preference to the above space-group names.
They are only intended as comments.
;
_olex2_refinement_description
;
1. Fixed Uiso
 At 1.2 times of:
  All C(H) groups, All C(H,H) groups
 At 1.5 times of:
  All C(H,H,H) groups
2.a Secondary CH2 refined with riding coordinates:
 C60(H60A,H60B)
2.b Aromatic/amide H refined with riding coordinates:
 C3(H3), C4(H4), C6(H6), C7(H7), C9(H9), C10(H10), C11(H11), C14(H14),
 C15(H15), C21(H21), C22(H22), C24(H24), C25(H25), C26(H26), C29(H29), C30(H30),
  C32(H32), C33(H33), C36(H36), C37(H37), C38(H38), C39(H39), C40(H40),
 C42(H42), C43(H43), C44(H44), C45(H45), C46(H46), C48(H48), C49(H49), C50(H50),
  C51(H51), C52(H52), C55(H55), C56(H56), C57(H57), C58(H58), C59(H59)
2.c Idealised Me refined as rotating group:
 C1(H1A,H1B,H1C), C34(H34A,H34B,H34C)
;
_olex2_submission_special_instructions 'No special instructions were received'

loop_
_space_group_symop_operation_xyz
'x, y, z'
'-x+1/2, -y, z+1/2'
'-x, y+1/2, -z+1/2'
'x+1/2, -y+1/2, -z'

loop_
_atom_site_label
_atom_site_type_symbol
_atom_site_fract_x
_atom_site_fract_y
_atom_site_fract_z
_atom_site_U_iso_or_equiv
_atom_site_adp_type
_atom_site_occupancy
_atom_site_site_symmetry_order
_atom_site_calc_flag
_atom_site_refinement_flags_posn
_atom_site_refinement_flags_adp
_atom_site_refinement_flags_occupancy
_atom_site_disorder_assembly
_atom_site_disorder_group
C1 C 1.4815(6) 0.3644(6) 0.4691(4) 0.064(2) Uani 1 1 d . . . . .
H1A H 1.5153 0.4115 0.4762 0.096 Uiso 1 1 calc GR . . . .
H1B H 1.5102 0.3429 0.4304 0.096 Uiso 1 1 calc GR . . . .
H1C H 1.4969 0.3324 0.5048 0.096 Uiso 1 1 calc GR . . . .
C2 C 1.3599(6) 0.3742(5) 0.4627(4) 0.0495(17) Uani 1 1 d . . . . .
C3 C 1.2943(6) 0.3177(5) 0.4418(4) 0.062(2) Uani 1 1 d . . . . .
H3 H 1.3259 0.2725 0.4317 0.074 Uiso 1 1 calc R . . . .
C4 C 1.1813(6) 0.3266(4) 0.4353(4) 0.0565(19) Uani 1 1 d . . . . .
H4 H 1.1384 0.2867 0.4226 0.068 Uiso 1 1 calc R . . . .
C5 C 1.1325(5) 0.3937(4) 0.4475(3) 0.0399(15) Uani 1 1 d . . . . .
C6 C 1.1975(6) 0.4513(4) 0.4680(4) 0.0529(19) Uani 1 1 d . . . . .
H6 H 1.1663 0.4971 0.4765 0.063 Uiso 1 1 calc R . . . .
C7 C 1.3109(6) 0.4408(5) 0.4761(4) 0.0543(19) Uani 1 1 d . . . . .
H7 H 1.3537 0.4797 0.4908 0.065 Uiso 1 1 calc R . . . .
C8 C 1.0114(5) 0.4020(4) 0.4391(3) 0.0388(15) Uani 1 1 d . . . . .
C9 C 0.9406(6) 0.3629(4) 0.4772(3) 0.0469(17) Uani 1 1 d . . . . .
H9 H 0.9693 0.3314 0.5082 0.056 Uiso 1 1 calc R . . . .
C10 C 0.8269(6) 0.3687(4) 0.4710(3) 0.0475(16) Uani 1 1 d . . . . .
H10 H 0.7810 0.3421 0.4981 0.057 Uiso 1 1 calc R . . . .
C11 C 0.7831(5) 0.4139(4) 0.4244(3) 0.0399(16) Uani 1 1 d . . . . .
H11 H 0.7074 0.4182 0.4206 0.048 Uiso 1 1 calc R . . . .
C12 C 0.8519(5) 0.4541(4) 0.3823(3) 0.0337(13) Uani 1 1 d . . . . .
C13 C 0.9685(5) 0.4485(4) 0.3899(3) 0.0352(14) Uani 1 1 d . . . . .
C14 C 1.0362(5) 0.4867(4) 0.3460(3) 0.0390(15) Uani 1 1 d . . . . .
H14 H 1.1119 0.4852 0.3512 0.047 Uiso 1 1 calc R . . . .
C15 C 0.9920(5) 0.5260(4) 0.2960(3) 0.0381(14) Uani 1 1 d . . . . .
H15 H 1.0382 0.5506 0.2677 0.046 Uiso 1 1 calc R . . . .
C16 C 0.8767(5) 0.5297(3) 0.2870(3) 0.0333(13) Uani 1 1 d . . . . .
C17 C 0.8084(5) 0.4963(3) 0.3298(3) 0.0326(13) Uani 1 1 d . . . . .
C18 C 0.6848(5) 0.5048(3) 0.3271(3) 0.0325(12) Uani 1 1 d . . . . .
C19 C 0.6387(5) 0.5691(4) 0.3571(3) 0.0331(13) Uani 1 1 d . . . . .
C20 C 0.5218(5) 0.5767(4) 0.3602(3) 0.0310(13) Uani 1 1 d . . . . .
C21 C 0.4566(5) 0.5179(4) 0.3371(3) 0.0361(14) Uani 1 1 d . . . . .
H21 H 0.3809 0.5202 0.3419 0.043 Uiso 1 1 calc R . . . .
C22 C 0.5017(5) 0.4582(4) 0.3080(3) 0.0389(15) Uani 1 1 d . . . . .
H22 H 0.4565 0.4209 0.2925 0.047 Uiso 1 1 calc R . . . .
C23 C 0.6177(5) 0.4518(4) 0.3008(3) 0.0351(14) Uani 1 1 d . . . . .
C24 C 0.7049(5) 0.6262(4) 0.3830(3) 0.0361(14) Uani 1 1 d . . . . .
H24 H 0.7808 0.6214 0.3825 0.043 Uiso 1 1 calc R . . . .
C25 C 0.6592(5) 0.6877(4) 0.4085(3) 0.0426(16) Uani 1 1 d . . . . .
H25 H 0.7041 0.7248 0.4246 0.051 Uiso 1 1 calc R . . . .
C26 C 0.5440(5) 0.6961(4) 0.4108(3) 0.0405(15) Uani 1 1 d . . . . .
H26 H 0.5143 0.7388 0.4284 0.049 Uiso 1 1 calc R . . . .
C27 C 0.4757(5) 0.6427(4) 0.3877(3) 0.0362(14) Uani 1 1 d . . . . .
C28 C 0.3552(5) 0.6526(4) 0.3904(3) 0.0364(14) Uani 1 1 d . . . . .
C29 C 0.3017(6) 0.6600(4) 0.4493(3) 0.0427(16) Uani 1 1 d . . . . .
H29 H 0.3420 0.6577 0.4872 0.051 Uiso 1 1 calc R . . . .
C30 C 0.1888(6) 0.6708(4) 0.4521(3) 0.0432(16) Uani 1 1 d . . . . .
H30 H 0.1542 0.6741 0.4919 0.052 Uiso 1 1 calc R . . . .
C31 C 0.1275(5) 0.6768(4) 0.3965(3) 0.0409(16) Uani 1 1 d . . . . .
C32 C 0.1801(5) 0.6701(4) 0.3380(3) 0.0393(14) Uani 1 1 d . . . . .
H32 H 0.1398 0.6737 0.3002 0.047 Uiso 1 1 calc R . . . .
C33 C 0.2930(5) 0.6581(4) 0.3348(3) 0.0405(15) Uani 1 1 d . . . . .
H33 H 0.3269 0.6537 0.2950 0.049 Uiso 1 1 calc R . . . .
C34 C 0.0042(5) 0.6877(5) 0.4007(4) 0.0520(19) Uani 1 1 d . . . . .
H34A H -0.0218 0.7102 0.3618 0.078 Uiso 1 1 calc GR . . . .
H34B H -0.0126 0.7190 0.4365 0.078 Uiso 1 1 calc GR . . . .
H34C H -0.0309 0.6407 0.4064 0.078 Uiso 1 1 calc GR . . . .
C35 C 0.5923(5) 0.2984(4) 0.2777(3) 0.0377(15) Uani 1 1 d . . . . .
C36 C 0.5000(6) 0.2740(4) 0.2456(4) 0.0452(16) Uani 1 1 d . . . . .
H36 H 0.4763 0.2989 0.2092 0.054 Uiso 1 1 calc R . . . .
C37 C 0.4424(6) 0.2130(4) 0.2670(4) 0.0496(18) Uani 1 1 d . . . . .
H37 H 0.3801 0.1977 0.2450 0.060 Uiso 1 1 calc R . . . .
C38 C 0.4769(7) 0.1746(5) 0.3208(4) 0.059(2) Uani 1 1 d . . . . .
H38 H 0.4378 0.1337 0.3351 0.070 Uiso 1 1 calc R . . . .
C39 C 0.5702(7) 0.1975(5) 0.3531(4) 0.059(2) Uani 1 1 d . . . . .
H39 H 0.5943 0.1716 0.3890 0.071 Uiso 1 1 calc R . . . .
C40 C 0.6275(6) 0.2588(4) 0.3319(3) 0.0466(17) Uani 1 1 d . . . . .
H40 H 0.6901 0.2739 0.3538 0.056 Uiso 1 1 calc R . . . .
C41 C 0.6278(5) 0.3992(4) 0.1732(3) 0.0390(15) Uani 1 1 d . . . . .
C42 C 0.5655(6) 0.4616(4) 0.1581(3) 0.0452(16) Uani 1 1 d . . . . .
H42 H 0.5427 0.4929 0.1908 0.054 Uiso 1 1 calc R . . . .
C43 C 0.5373(6) 0.4775(5) 0.0948(4) 0.0532(19) Uani 1 1 d . . . . .
H43 H 0.4953 0.5190 0.0856 0.064 Uiso 1 1 calc R . . . .
C44 C 0.5715(7) 0.4318(5) 0.0457(3) 0.0554(19) Uani 1 1 d . . . . .
H44 H 0.5537 0.4429 0.0034 0.066 Uiso 1 1 calc R . . . .
C45 C 0.6325(6) 0.3692(4) 0.0598(3) 0.0510(18) Uani 1 1 d . . . . .
H45 H 0.6538 0.3375 0.0269 0.061 Uiso 1 1 calc R . . . .
C46 C 0.6620(6) 0.3536(4) 0.1234(3) 0.0429(15) Uani 1 1 d . . . . .
H46 H 0.7048 0.3124 0.1323 0.051 Uiso 1 1 calc R . . . .
C48 C 0.8370(7) 0.5166(5) 0.0905(3) 0.059(2) Uani 1 1 d . . . . .
H48 H 0.7949 0.5575 0.0796 0.071 Uiso 1 1 calc R . . . .
C49 C 0.8709(9) 0.4675(6) 0.0426(4) 0.079(3) Uani 1 1 d . . . . .
H49 H 0.8548 0.4772 -0.0002 0.095 Uiso 1 1 calc R . . . .
C50 C 0.9280(7) 0.4049(6) 0.0589(5) 0.073(3) Uani 1 1 d . . . . .
H50 H 0.9494 0.3720 0.0270 0.088 Uiso 1 1 calc R . . . .
C51 C 0.9532(7) 0.3912(6) 0.1202(5) 0.071(3) Uani 1 1 d . . . . .
H51 H 0.9924 0.3489 0.1306 0.085 Uiso 1 1 calc R . . . .
C52 C 0.9209(6) 0.4401(4) 0.1691(4) 0.0522(18) Uani 1 1 d . . . . .
H52 H 0.9368 0.4292 0.2118 0.063 Uiso 1 1 calc R . . . .
C53 C 0.8656(5) 0.5046(4) 0.1540(3) 0.0413(16) Uani 1 1 d . . . . .
C54 C 0.9151(5) 0.6482(4) 0.1996(3) 0.0414(15) Uani 1 1 d . . . . .
C55 C 1.0075(6) 0.6431(5) 0.1602(4) 0.0540(19) Uani 1 1 d . . . . .
H55 H 1.0234 0.5989 0.1394 0.065 Uiso 1 1 calc R . . . .
C56 C 1.0756(7) 0.7037(5) 0.1519(4) 0.060(2) Uani 1 1 d . . . . .
H56 H 1.1368 0.7000 0.1255 0.072 Uiso 1 1 calc R . . . .
C57 C 1.0533(7) 0.7690(5) 0.1824(4) 0.060(2) Uani 1 1 d . . . . .
H57 H 1.1006 0.8089 0.1776 0.072 Uiso 1 1 calc R . . . .
C58 C 0.9596(7) 0.7758(5) 0.2208(4) 0.061(2) Uani 1 1 d . . . . .
H58 H 0.9437 0.8203 0.2409 0.074 Uiso 1 1 calc R . . . .
C59 C 0.8916(6) 0.7162(4) 0.2285(4) 0.0515(18) Uani 1 1 d . . . . .
H59 H 0.8286 0.7210 0.2533 0.062 Uiso 1 1 calc R . . . .
P1 P 0.67860(13) 0.37660(9) 0.25368(7) 0.0354(4) Uani 1 1 d . . . . .
P2 P 0.81890(14) 0.57180(10) 0.21364(8) 0.0379(4) Uani 1 1 d . . . . .
C60 C 0.7644(11) 0.9559(9) 0.3651(6) 0.126(5) Uani 1 1 d . . . . .
H60A H 0.8403 0.9614 0.3781 0.152 Uiso 1 1 calc R . . . .
H60B H 0.7195 0.9655 0.4027 0.152 Uiso 1 1 calc R . . . .
Cl1 Cl 0.7450(3) 0.8689(3) 0.3434(3) 0.185(2) Uani 1 1 d . . . . .
Cl2 Cl 0.7360(3) 1.0230(3) 0.3086(2) 0.1542(19) Uani 1 1 d . . . . .

loop_
_atom_site_aniso_label
_atom_site_aniso_U_11
_atom_site_aniso_U_22
_atom_site_aniso_U_33
_atom_site_aniso_U_23
_atom_site_aniso_U_13
_atom_site_aniso_U_12
C1 0.043(4) 0.079(7) 0.071(5) 0.005(5) -0.006(4) 0.007(4)
C2 0.039(4) 0.055(5) 0.054(4) 0.005(4) -0.002(3) 0.002(3)
C3 0.048(4) 0.047(5) 0.090(6) 0.000(4) -0.010(4) 0.015(4)
C4 0.046(4) 0.040(4) 0.083(5) 0.000(4) -0.013(4) 0.001(4)
C5 0.036(3) 0.039(4) 0.044(3) 0.004(3) -0.005(3) 0.000(3)
C6 0.044(4) 0.046(5) 0.068(5) -0.014(4) -0.001(4) 0.007(3)
C7 0.040(4) 0.059(5) 0.065(5) -0.010(4) -0.008(4) -0.009(4)
C8 0.038(3) 0.038(4) 0.041(3) -0.006(3) -0.004(3) 0.004(3)
C9 0.051(4) 0.043(4) 0.046(4) 0.009(3) -0.009(3) 0.006(3)
C10 0.046(4) 0.052(4) 0.044(4) 0.008(3) 0.005(3) -0.004(4)
C11 0.030(3) 0.046(4) 0.044(4) 0.001(3) 0.002(3) -0.003(3)
C12 0.040(3) 0.033(3) 0.028(3) -0.004(2) -0.002(2) 0.001(3)
C13 0.035(3) 0.033(4) 0.038(3) -0.001(3) -0.003(3) 0.000(3)
C14 0.034(3) 0.036(4) 0.047(4) -0.001(3) -0.003(3) 0.000(3)
C15 0.032(3) 0.037(4) 0.045(4) 0.002(3) 0.001(3) -0.003(3)
C16 0.030(3) 0.030(3) 0.039(3) -0.001(3) -0.001(3) 0.002(2)
C17 0.031(3) 0.031(3) 0.036(3) -0.004(2) 0.000(3) 0.000(3)
C18 0.034(3) 0.030(3) 0.034(3) 0.000(2) 0.000(3) 0.000(3)
C19 0.028(3) 0.033(3) 0.039(3) -0.001(3) 0.001(2) 0.000(3)
C20 0.034(3) 0.031(3) 0.028(3) -0.001(2) -0.003(2) 0.000(3)
C21 0.031(3) 0.035(4) 0.043(3) 0.003(3) 0.001(3) 0.002(3)
C22 0.034(3) 0.035(4) 0.047(4) -0.006(3) -0.001(3) -0.005(3)
C23 0.031(3) 0.036(4) 0.038(3) 0.001(3) 0.001(2) -0.002(3)
C24 0.030(3) 0.036(4) 0.042(3) -0.002(3) -0.002(2) -0.001(3)
C25 0.044(4) 0.040(4) 0.044(4) -0.004(3) -0.001(3) -0.007(3)
C26 0.046(4) 0.033(4) 0.043(4) -0.007(3) 0.002(3) 0.007(3)
C27 0.035(3) 0.036(4) 0.037(3) -0.001(3) 0.003(3) 0.001(3)
C28 0.036(3) 0.037(4) 0.037(3) -0.003(3) 0.002(3) 0.006(3)
C29 0.047(4) 0.044(4) 0.038(3) -0.006(3) 0.001(3) 0.006(3)
C30 0.040(4) 0.049(4) 0.041(3) -0.009(3) 0.007(3) 0.002(3)
C31 0.032(3) 0.034(4) 0.057(4) 0.001(3) 0.001(3) 0.000(3)
C32 0.037(3) 0.038(4) 0.043(3) 0.002(3) -0.005(3) -0.004(3)
C33 0.043(4) 0.038(4) 0.040(3) 0.001(3) 0.001(3) -0.002(3)
C34 0.038(4) 0.061(5) 0.057(4) -0.001(4) 0.003(3) -0.002(3)
C35 0.037(3) 0.032(4) 0.043(4) -0.005(3) 0.002(3) -0.001(3)
C36 0.050(4) 0.035(4) 0.051(4) 0.002(3) -0.007(3) -0.007(3)
C37 0.042(4) 0.043(4) 0.065(5) -0.007(3) 0.000(3) -0.008(3)
C38 0.063(5) 0.042(5) 0.072(5) 0.001(4) 0.011(4) -0.011(4)
C39 0.070(5) 0.053(5) 0.054(4) 0.012(4) 0.004(4) 0.001(4)
C40 0.047(4) 0.043(4) 0.049(4) 0.005(3) 0.002(3) 0.005(3)
C41 0.040(3) 0.034(4) 0.043(3) 0.002(3) -0.004(3) -0.006(3)
C42 0.046(4) 0.046(4) 0.044(4) -0.003(3) 0.004(3) 0.007(3)
C43 0.059(4) 0.052(5) 0.048(4) 0.008(4) -0.008(3) 0.007(4)
C44 0.065(5) 0.059(5) 0.042(4) 0.005(4) -0.005(3) -0.004(4)
C45 0.064(5) 0.046(5) 0.042(4) -0.004(3) 0.002(3) -0.004(4)
C46 0.048(4) 0.035(4) 0.046(4) 0.000(3) -0.003(3) -0.002(3)
C48 0.066(5) 0.063(5) 0.048(4) 0.009(4) -0.007(4) -0.016(4)
C49 0.105(8) 0.096(8) 0.038(4) -0.014(5) 0.001(5) -0.043(7)
C50 0.061(5) 0.088(8) 0.069(6) -0.040(5) 0.004(4) -0.005(5)
C51 0.061(5) 0.072(7) 0.080(6) -0.034(5) -0.008(4) 0.010(5)
C52 0.054(4) 0.050(5) 0.053(4) -0.013(4) -0.006(3) 0.003(4)
C53 0.037(3) 0.044(4) 0.043(4) -0.001(3) -0.001(3) -0.007(3)
C54 0.040(3) 0.040(4) 0.044(4) 0.007(3) -0.004(3) 0.000(3)
C55 0.051(4) 0.048(5) 0.063(5) 0.004(4) 0.009(4) -0.004(4)
C56 0.050(4) 0.055(5) 0.074(5) 0.020(4) 0.004(4) -0.011(4)
C57 0.058(5) 0.054(6) 0.068(5) 0.020(4) -0.009(4) -0.014(4)
C58 0.074(6) 0.041(5) 0.069(5) -0.004(4) -0.015(4) -0.006(4)
C59 0.056(4) 0.041(4) 0.057(4) 0.003(3) 0.000(3) 0.001(3)
P1 0.0344(7) 0.0312(8) 0.0406(8) -0.0032(7) -0.0005(7) -0.0001(7)
P2 0.0361(8) 0.0362(9) 0.0415(9) 0.0053(7) -0.0008(7) -0.0010(7)
C60 0.096(9) 0.180(17) 0.103(9) -0.023(10) -0.006(7) 0.033(10)
Cl1 0.107(3) 0.098(3) 0.351(8) -0.029(4) -0.039(4) -0.008(2)
Cl2 0.088(2) 0.155(4) 0.220(5) 0.086(4) -0.022(3) -0.025(2)

loop_
_atom_type_symbol
_atom_type_description
_atom_type_scat_dispersion_real
_atom_type_scat_dispersion_imag
_atom_type_scat_source
C C 0.0033 0.0016 'International Tables Vol C Tables 4.2.6.8 and 6.1.1.4'
H H 0.0000 0.0000 'International Tables Vol C Tables 4.2.6.8 and 6.1.1.4'
Cl Cl 0.1484 0.1585 'International Tables Vol C Tables 4.2.6.8 and 6.1.1.4'
P P 0.1023 0.0942 'International Tables Vol C Tables 4.2.6.8 and 6.1.1.4'

loop_
_geom_angle_atom_site_label_1
_geom_angle_atom_site_label_2
_geom_angle_atom_site_label_3
_geom_angle
_geom_angle_site_symmetry_1
_geom_angle_site_symmetry_3
_geom_angle_publ_flag
C3 C2 C1 121.2(8) . . ?
C3 C2 C7 117.8(6) . . ?
C7 C2 C1 121.0(8) . . ?
C2 C3 C4 121.5(8) . . ?
C5 C4 C3 120.7(7) . . ?
C4 C5 C6 118.5(6) . . ?
C4 C5 C8 119.6(6) . . ?
C6 C5 C8 121.8(6) . . ?
C5 C6 C7 120.0(7) . . ?
C2 C7 C6 121.4(7) . . ?
C9 C8 C5 120.2(6) . . ?
C9 C8 C13 119.3(6) . . ?
C13 C8 C5 120.5(6) . . ?
C8 C9 C10 122.3(6) . . ?
C11 C10 C9 119.6(6) . . ?
C10 C11 C12 120.8(6) . . ?
C11 C12 C13 118.9(6) . . ?
C11 C12 C17 121.7(6) . . ?
C13 C12 C17 119.3(6) . . ?
C8 C13 C12 119.1(6) . . ?
C14 C13 C8 122.6(6) . . ?
C14 C13 C12 118.2(6) . . ?
C15 C14 C13 121.0(6) . . ?
C14 C15 C16 120.9(6) . . ?
C15 C16 P2 120.5(5) . . ?
C17 C16 C15 119.9(6) . . ?
C17 C16 P2 119.4(4) . . ?
C12 C17 C18 116.8(5) . . ?
C16 C17 C12 120.6(5) . . ?
C16 C17 C18 122.5(5) . . ?
C19 C18 C17 117.1(5) . . ?
C23 C18 C17 122.4(5) . . ?
C23 C18 C19 120.4(6) . . ?
C20 C19 C18 119.2(6) . . ?
C24 C19 C18 122.3(5) . . ?
C24 C19 C20 118.5(6) . . ?
C19 C20 C27 119.1(5) . . ?
C21 C20 C19 118.1(6) . . ?
C21 C20 C27 122.8(5) . . ?
C22 C21 C20 121.7(6) . . ?
C21 C22 C23 120.9(6) . . ?
C18 C23 C22 119.4(6) . . ?
C18 C23 P1 119.4(4) . . ?
C22 C23 P1 121.1(5) . . ?
C25 C24 C19 121.0(6) . . ?
C24 C25 C26 120.8(6) . . ?
C27 C26 C25 121.2(6) . . ?
C20 C27 C28 120.3(6) . . ?
C26 C27 C20 119.4(6) . . ?
C26 C27 C28 120.3(6) . . ?
C29 C28 C27 120.6(6) . . ?
C33 C28 C27 121.2(6) . . ?
C33 C28 C29 118.1(6) . . ?
C30 C29 C28 120.8(6) . . ?
C31 C30 C29 120.7(6) . . ?
C30 C31 C34 119.8(6) . . ?
C32 C31 C30 118.7(6) . . ?
C32 C31 C34 121.5(6) . . ?
C31 C32 C33 121.0(6) . . ?
C28 C33 C32 120.7(6) . . ?
C36 C35 C40 118.3(6) . . ?
C36 C35 P1 125.7(5) . . ?
C40 C35 P1 116.0(5) . . ?
C35 C36 C37 121.0(7) . . ?
C36 C37 C38 120.5(7) . . ?
C37 C38 C39 119.4(7) . . ?
C38 C39 C40 120.1(8) . . ?
C39 C40 C35 120.7(7) . . ?
C42 C41 P1 124.7(5) . . ?
C46 C41 C42 118.5(6) . . ?
C46 C41 P1 116.6(5) . . ?
C43 C42 C41 120.9(7) . . ?
C44 C43 C42 120.1(7) . . ?
C43 C44 C45 119.8(7) . . ?
C44 C45 C46 120.1(7) . . ?
C41 C46 C45 120.5(7) . . ?
C53 C48 C49 120.4(9) . . ?
C50 C49 C48 120.0(8) . . ?
C51 C50 C49 120.4(8) . . ?
C50 C51 C52 120.7(9) . . ?
C53 C52 C51 120.2(8) . . ?
C48 C53 C52 118.1(7) . . ?
C48 C53 P2 117.8(6) . . ?
C52 C53 P2 123.9(5) . . ?
C55 C54 C59 118.4(7) . . ?
C55 C54 P2 123.9(6) . . ?
C59 C54 P2 117.6(5) . . ?
C56 C55 C54 120.2(8) . . ?
C57 C56 C55 120.5(8) . . ?
C56 C57 C58 120.1(8) . . ?
C59 C58 C57 119.4(8) . . ?
C58 C59 C54 121.3(7) . . ?
C35 P1 C23 101.3(3) . . ?
C41 P1 C23 100.7(3) . . ?
C41 P1 C35 103.2(3) . . ?
C53 P2 C16 99.6(3) . . ?
C53 P2 C54 101.2(3) . . ?
C54 P2 C16 101.5(3) . . ?
Cl1 C60 Cl2 117.1(8) . . ?

loop_
_geom_bond_atom_site_label_1
_geom_bond_atom_site_label_2
_geom_bond_distance
_geom_bond_site_symmetry_2
_geom_bond_publ_flag
C1 C2 1.501(10) . ?
C2 C3 1.370(11) . ?
C2 C7 1.376(11) . ?
C3 C4 1.395(11) . ?
C4 C5 1.378(10) . ?
C5 C6 1.378(10) . ?
C5 C8 1.496(9) . ?
C6 C7 1.406(10) . ?
C8 C9 1.370(10) . ?
C8 C13 1.425(9) . ?
C9 C10 1.398(10) . ?
C10 C11 1.377(9) . ?
C11 C12 1.416(9) . ?
C12 C13 1.434(8) . ?
C12 C17 1.435(8) . ?
C13 C14 1.414(9) . ?
C14 C15 1.372(9) . ?
C15 C16 1.421(8) . ?
C16 C17 1.363(8) . ?
C16 P2 1.846(6) . ?
C17 C18 1.517(8) . ?
C18 C19 1.436(8) . ?
C18 C23 1.375(8) . ?
C19 C20 1.434(8) . ?
C19 C24 1.421(9) . ?
C20 C21 1.415(9) . ?
C20 C27 1.440(9) . ?
C21 C22 1.356(9) . ?
C22 C23 1.428(8) . ?
C23 P1 1.836(7) . ?
C24 C25 1.354(9) . ?
C25 C26 1.415(9) . ?
C26 C27 1.366(9) . ?
C27 C28 1.483(8) . ?
C28 C29 1.395(9) . ?
C28 C33 1.388(9) . ?
C29 C30 1.393(9) . ?
C30 C31 1.382(10) . ?
C31 C32 1.382(9) . ?
C31 C34 1.519(9) . ?
C32 C33 1.395(9) . ?
C35 C36 1.382(9) . ?
C35 C40 1.404(9) . ?
C35 P1 1.836(7) . ?
C36 C37 1.382(10) . ?
C37 C38 1.384(12) . ?
C38 C39 1.385(12) . ?
C39 C40 1.386(11) . ?
C41 C42 1.398(9) . ?
C41 C46 1.390(9) . ?
C41 P1 1.833(7) . ?
C42 C43 1.392(10) . ?
C43 C44 1.379(11) . ?
C44 C45 1.389(11) . ?
C45 C46 1.400(10) . ?
C48 C49 1.397(13) . ?
C48 C53 1.384(10) . ?
C49 C50 1.374(14) . ?
C50 C51 1.335(13) . ?
C51 C52 1.407(11) . ?
C52 C53 1.386(10) . ?
C53 P2 1.830(7) . ?
C54 C55 1.397(10) . ?
C54 C59 1.400(10) . ?
C54 P2 1.839(7) . ?
C55 C56 1.390(11) . ?
C56 C57 1.370(13) . ?
C57 C58 1.400(12) . ?
C58 C59 1.373(11) . ?
C60 Cl1 1.658(17) . ?
C60 Cl2 1.728(16) . ?
